data_4033556
loop_
_publ_author_name
'Jin, Yushu'
'Makida, Yusuke'
'Uchida, Tatsuya'
'Kuwano, Ryoichi'

_publ_section_title
;
 Ruthenium-Catalyzed Chemo- and Enantioselective Hydrogenation of
 Isoquinoline Carbocycles.
;
_journal_issue 7
_journal_name_full 'The Journal of organic chemistry'
_journal_page_first 3829
_journal_page_last 3839
_journal_paper_doi 10.1021/acs.joc.8b00190
_journal_volume 83
_journal_year 2018
_chemical_absolute_configuration ad
_chemical_formula_moiety 'C16 H17 N O'
_chemical_formula_sum 'C16 H17 N O'
_chemical_formula_weight 239.32
_space_group_crystal_system monoclinic
_space_group_IT_number 4
_space_group_name_Hall 'P 2yb'
_space_group_name_H-M_alt 'P 1 21 1'
_symmetry_space_group_name_Hall 'P 2yb'
_symmetry_space_group_name_H-M 'P 1 21 1'
_atom_sites_solution_hydrogens geom
_atom_sites_solution_primary direct
_atom_sites_solution_secondary difmap
_cell_angle_alpha 90.0000
_cell_angle_beta 101.298(2)
_cell_angle_gamma 90.0000
_cell_formula_units_Z 2
_cell_length_a 7.4860(2)
_cell_length_b 5.6312(2)
_cell_length_c 15.5148(4)
_cell_measurement_reflns_used 6124
_cell_measurement_temperature 296
_cell_measurement_theta_max 68.20
_cell_measurement_theta_min 5.82
_cell_volume 641.35(3)
_computing_cell_refinement 'RAPID AUTO'
_computing_data_collection 'RAPID AUTO (Rigaku, ????)'
_computing_data_reduction 'RAPID AUTO'
_computing_molecular_graphics 'CrystalStructure 4.2.5'
_computing_publication_material 'CrystalStructure 4.2.5 (Rigaku, 2017)'
_computing_structure_refinement 'SHELXL Version 2017/1 (Sheldrick, 2008)'
_computing_structure_solution 'SHELXD97 (Sheldrick, 2008)'
_diffrn_ambient_temperature 296
_diffrn_detector_area_resol_mean 10.000
_diffrn_measured_fraction_theta_full 0.997
_diffrn_measured_fraction_theta_max 0.996
_diffrn_measurement_device_type 'Rigaku R-AXIS RAPID'
_diffrn_measurement_method \w
_diffrn_radiation_type 'Cu K\a'
_diffrn_radiation_wavelength 1.54187
_diffrn_reflns_av_R_equivalents 0.0349
_diffrn_reflns_Laue_measured_fraction_full 0.997
_diffrn_reflns_Laue_measured_fraction_max 0.996
_diffrn_reflns_limit_h_max 8
_diffrn_reflns_limit_h_min -9
_diffrn_reflns_limit_k_max 6
_diffrn_reflns_limit_k_min -6
_diffrn_reflns_limit_l_max 18
_diffrn_reflns_limit_l_min -18
_diffrn_reflns_number 6746
_diffrn_reflns_point_group_measured_fraction_full 0.941
_diffrn_reflns_point_group_measured_fraction_max 0.939
_diffrn_reflns_theta_full 67.687
_diffrn_reflns_theta_max 68.200
_diffrn_reflns_theta_min 5.817
_diffrn_standards_number 0
_exptl_absorpt_coefficient_mu 0.601
_exptl_absorpt_correction_T_max 0.942
_exptl_absorpt_correction_T_min 0.942
_exptl_absorpt_correction_type empirical
_exptl_crystal_colour colorless
_exptl_crystal_density_diffrn 1.239
_exptl_crystal_density_method 'not measured'
_exptl_crystal_description block
_exptl_crystal_F_000 256.00
_exptl_crystal_size_max 0.400
_exptl_crystal_size_mid 0.300
_exptl_crystal_size_min 0.100
_refine_diff_density_max 0.10
_refine_diff_density_min -0.11
_refine_ls_abs_structure_details
;
 Flack x determined using 648 quotients [(I+)-(I-)]/[(I+)+(I-)]
 (Parsons, Flack and Wagner, Acta Cryst. B69 (2013) 249-259).
;
_refine_ls_abs_structure_Flack 0.2(2)
_refine_ls_extinction_method none
_refine_ls_goodness_of_fit_ref 1.093
_refine_ls_hydrogen_treatment constr
_refine_ls_number_parameters 163
_refine_ls_number_reflns 2198
_refine_ls_number_restraints 1
_refine_ls_R_factor_all 0.0422
_refine_ls_R_factor_gt 0.0337
_refine_ls_shift/su_max 0.000
_refine_ls_structure_factor_coef Fsqd
_refine_ls_weighting_details 'w = 1/[\s^2^(Fo^2^)+(0.0356P)^2^+0.0692P] where P=(Fo^2^+2Fc^2^)/3'
_refine_ls_weighting_scheme calc
_refine_ls_wR_factor_gt 0.0779
_refine_ls_wR_factor_ref 0.0919
_reflns_Friedel_coverage 0.697
_reflns_Friedel_fraction_full 0.871
_reflns_Friedel_fraction_max 0.867
_reflns_number_gt 1856
_reflns_number_total 2198
_reflns_threshold_expression F^2^>2.0\s(F^2^)
_cod_data_source_file jo8b00190_si_001.cif
_cod_data_source_block sample2
_cod_depositor_comments 'Adding full bibliography for 4033556.cif.'
_cod_database_code 4033556

loop_
_space_group_symop_id
_space_group_symop_operation_xyz
1 +X,+Y,+Z
2 -X,1/2+Y,-Z

loop_
_atom_site_label
_atom_site_type_symbol
_atom_site_fract_x
_atom_site_fract_y
_atom_site_fract_z
_atom_site_U_iso_or_equiv
_atom_site_adp_type
_atom_site_occupancy
_atom_site_site_symmetry_order
_atom_site_calc_flag
_atom_site_refinement_flags_posn
_atom_site_refinement_flags_adp
O1 O 0.8046(2) 0.4268(4) 0.59425(10) 0.0589(5) Uani 1 1 d . .
N1 N -0.0076(3) 0.3694(7) 0.13367(18) 0.0850(9) Uani 1 1 d . .
C1 C 0.2654(4) 0.5887(6) 0.12277(16) 0.0602(7) Uani 1 1 d . .
C2 C 0.0810(4) 0.5332(7) 0.0976(2) 0.0802(11) Uani 1 1 d . .
H2 H 0.014067 0.619388 0.051101 0.096 Uiso 1 1 calc R U
C3 C 0.0922(4) 0.2525(7) 0.2004(2) 0.0734(9) Uani 1 1 d . .
H3 H 0.034750 0.136300 0.227701 0.088 Uiso 1 1 calc R U
C4 C 0.2740(4) 0.2910(6) 0.23182(17) 0.0604(7) Uani 1 1 d . .
H4 H 0.335732 0.202436 0.278993 0.072 Uiso 1 1 calc R U
C5 C 0.3662(3) 0.4628(5) 0.19303(15) 0.0513(6) Uani 1 1 d . .
C6 C 0.5702(3) 0.5034(5) 0.22360(15) 0.0538(7) Uani 1 1 d . .
H6 H 0.632010 0.379037 0.196322 0.065 Uiso 1 1 calc R U
C7 C 0.6281(4) 0.7404(7) 0.19005(18) 0.0675(8) Uani 1 1 d . .
H7A H 0.583678 0.869125 0.221712 0.081 Uiso 1 1 calc R U
H7B H 0.759985 0.749375 0.201115 0.081 Uiso 1 1 calc R U
C8 C 0.5537(4) 0.7688(8) 0.09229(18) 0.0752(9) Uani 1 1 d . .
H8A H 0.601487 0.913113 0.071218 0.090 Uiso 1 1 calc R U
H8B H 0.591974 0.635582 0.060633 0.090 Uiso 1 1 calc R U
C9 C 0.3476(4) 0.7800(7) 0.07564(18) 0.0715(9) Uani 1 1 d . .
H9A H 0.310833 0.933653 0.094458 0.086 Uiso 1 1 calc R U
H9B H 0.300499 0.765914 0.013003 0.086 Uiso 1 1 calc R U
C10 C 0.6323(3) 0.4768(5) 0.32236(15) 0.0501(6) Uani 1 1 d . .
C11 C 0.7432(3) 0.2912(5) 0.35828(16) 0.0536(7) Uani 1 1 d . .
H11 H 0.778363 0.179160 0.320834 0.064 Uiso 1 1 calc R U
C12 C 0.8040(3) 0.2662(5) 0.44828(16) 0.0532(6) Uani 1 1 d . .
H12 H 0.877956 0.138813 0.470468 0.064 Uiso 1 1 calc R U
C13 C 0.7537(3) 0.4321(5) 0.50451(15) 0.0472(6) Uani 1 1 d . .
C14 C 0.6438(3) 0.6221(5) 0.46995(16) 0.0513(6) Uani 1 1 d . .
H14 H 0.610844 0.735758 0.507447 0.062 Uiso 1 1 calc R U
C15 C 0.5837(3) 0.6428(5) 0.38070(16) 0.0519(7) Uani 1 1 d . .
H15 H 0.509198 0.769810 0.358667 0.062 Uiso 1 1 calc R U
C16 C 0.9047(4) 0.2240(6) 0.63194(18) 0.0697(9) Uani 1 1 d . .
H16A H 0.932599 0.240055 0.694746 0.084 Uiso 1 1 calc R U
H16B H 0.832930 0.083577 0.616330 0.084 Uiso 1 1 calc R U
H16C H 1.015769 0.212002 0.610101 0.084 Uiso 1 1 calc R U

loop_
_atom_site_aniso_label
_atom_site_aniso_U_11
_atom_site_aniso_U_22
_atom_site_aniso_U_33
_atom_site_aniso_U_23
_atom_site_aniso_U_13
_atom_site_aniso_U_12
O1 0.0572(10) 0.0635(14) 0.0528(10) 0.0034(10) 0.0030(7) 0.0041(10)
N1 0.0562(14) 0.113(3) 0.0800(17) -0.0023(17) -0.0015(12) -0.0108(16)
C1 0.0595(15) 0.066(2) 0.0506(14) -0.0070(14) -0.0007(11) 0.0012(15)
C2 0.0615(18) 0.107(3) 0.0645(18) 0.0020(19) -0.0069(14) 0.0015(19)
C3 0.0601(17) 0.079(2) 0.079(2) -0.0073(19) 0.0085(15) -0.0117(17)
C4 0.0557(15) 0.064(2) 0.0597(15) -0.0048(15) 0.0069(11) -0.0024(14)
C5 0.0514(13) 0.0535(16) 0.0469(12) -0.0098(12) 0.0045(10) 0.0010(13)
C6 0.0489(13) 0.0578(18) 0.0526(14) -0.0067(13) 0.0046(11) 0.0002(12)
C7 0.0634(17) 0.075(2) 0.0591(15) 0.0032(16) -0.0001(13) -0.0144(16)
C8 0.0787(19) 0.085(2) 0.0585(16) 0.0063(17) 0.0045(14) -0.0113(19)
C9 0.081(2) 0.074(2) 0.0534(15) 0.0024(16) -0.0025(13) -0.0006(18)
C10 0.0397(12) 0.0530(17) 0.0549(14) -0.0039(13) 0.0027(10) -0.0033(12)
C11 0.0480(13) 0.0496(17) 0.0608(15) -0.0097(13) 0.0050(11) 0.0034(13)
C12 0.0458(14) 0.0485(16) 0.0619(15) 0.0005(14) 0.0022(11) 0.0056(13)
C13 0.0372(11) 0.0512(15) 0.0510(13) 0.0014(13) 0.0037(9) -0.0024(11)
C14 0.0443(13) 0.0506(16) 0.0577(14) -0.0059(13) 0.0070(10) 0.0026(12)
C15 0.0440(13) 0.0476(16) 0.0609(15) 0.0002(13) 0.0028(11) 0.0080(12)
C16 0.0689(18) 0.073(2) 0.0619(16) 0.0149(16) -0.0001(13) 0.0085(16)

loop_
_atom_type_symbol
_atom_type_description
_atom_type_scat_dispersion_real
_atom_type_scat_dispersion_imag
_atom_type_scat_source
C C 0.0181 0.0091
;
International Tables for Crystallography
(Vol. C, Tables 4.2.6.8 and 6.1.1.4)
;
H H 0.0000 0.0000
;
International Tables for Crystallography
(Vol. C, Table 6.1.1.4)
;
N N 0.0311 0.0180
;
International Tables for Crystallography
(Vol. C, Tables 4.2.6.8 and 6.1.1.4)
;
O O 0.0492 0.0322
;
International Tables for Crystallography
(Vol. C, Tables 4.2.6.8 and 6.1.1.4)
;

loop_
_geom_angle_atom_site_label_1
_geom_angle_atom_site_label_2
_geom_angle_atom_site_label_3
_geom_angle
C13 O1 C16 117.0(2)
C2 N1 C3 115.1(3)
C5 C1 C2 117.4(3)
C5 C1 C9 122.4(2)
C2 C1 C9 120.2(3)
N1 C2 C1 126.0(3)
N1 C2 H2 117.0
C1 C2 H2 117.0
N1 C3 C4 124.6(3)
N1 C3 H3 117.7
C4 C3 H3 117.7
C3 C4 C5 119.8(3)
C3 C4 H4 120.1
C5 C4 H4 120.1
C4 C5 C1 117.0(2)
C4 C5 C6 121.4(2)
C1 C5 C6 121.6(3)
C10 C6 C5 112.9(2)
C10 C6 C7 112.3(2)
C5 C6 C7 111.0(2)
C10 C6 H6 106.7
C5 C6 H6 106.7
C7 C6 H6 106.7
C8 C7 C6 111.1(3)
C8 C7 H7A 109.4
C6 C7 H7A 109.4
C8 C7 H7B 109.4
C6 C7 H7B 109.4
H7A C7 H7B 108.0
C9 C8 C7 109.7(2)
C9 C8 H8A 109.7
C7 C8 H8A 109.7
C9 C8 H8B 109.7
C7 C8 H8B 109.7
H8A C8 H8B 108.2
C1 C9 C8 112.8(3)
C1 C9 H9A 109.0
C8 C9 H9A 109.0
C1 C9 H9B 109.0
C8 C9 H9B 109.0
H9A C9 H9B 107.8
C11 C10 C15 117.2(2)
C11 C10 C6 121.5(2)
C15 C10 C6 121.3(2)
C10 C11 C12 122.3(3)
C10 C11 H11 118.8
C12 C11 H11 118.8
C13 C12 C11 119.4(2)
C13 C12 H12 120.3
C11 C12 H12 120.3
O1 C13 C12 124.8(2)
O1 C13 C14 115.7(2)
C12 C13 C14 119.4(2)
C15 C14 C13 120.4(2)
C15 C14 H14 119.8
C13 C14 H14 119.8
C14 C15 C10 121.4(2)
C14 C15 H15 119.3
C10 C15 H15 119.3
O1 C16 H16A 109.5
O1 C16 H16B 109.5
H16A C16 H16B 109.5
O1 C16 H16C 109.5
H16A C16 H16C 109.5
H16B C16 H16C 109.5

loop_
_geom_bond_atom_site_label_1
_geom_bond_atom_site_label_2
_geom_bond_distance
O1 C13 1.370(2)
O1 C16 1.426(3)
N1 C2 1.323(5)
N1 C3 1.326(4)
C1 C5 1.392(4)
C1 C2 1.395(4)
C1 C9 1.500(5)
C2 H2 0.9300
C3 C4 1.370(4)
C3 H3 0.9300
C4 C5 1.392(4)
C4 H4 0.9300
C5 C6 1.525(3)
C6 C10 1.519(3)
C6 C7 1.526(4)
C6 H6 0.9800
C7 C8 1.518(4)
C7 H7A 0.9700
C7 H7B 0.9700
C8 C9 1.515(4)
C8 H8A 0.9700
C8 H8B 0.9700
C9 H9A 0.9700
C9 H9B 0.9700
C10 C11 1.382(4)
C10 C15 1.398(4)
C11 C12 1.388(3)
C11 H11 0.9300
C12 C13 1.380(4)
C12 H12 0.9300
C13 C14 1.391(4)
C14 C15 1.375(3)
C14 H14 0.9300
C15 H15 0.9300
C16 H16A 0.9600
C16 H16B 0.9600
C16 H16C 0.9600

loop_
_geom_torsion_atom_site_label_1
_geom_torsion_atom_site_label_2
_geom_torsion_atom_site_label_3
_geom_torsion_atom_site_label_4
_geom_torsion
C3 N1 C2 C1 0.8(5)
C5 C1 C2 N1 -0.8(5)
C9 C1 C2 N1 -179.9(3)
C2 N1 C3 C4 -0.3(5)
N1 C3 C4 C5 -0.1(5)
C3 C4 C5 C1 0.0(4)
C3 C4 C5 C6 -177.3(3)
C2 C1 C5 C4 0.4(4)
C9 C1 C5 C4 179.4(3)
C2 C1 C5 C6 177.7(3)
C9 C1 C5 C6 -3.2(4)
C4 C5 C6 C10 -37.1(4)
C1 C5 C6 C10 145.7(3)
C4 C5 C6 C7 -164.2(2)
C1 C5 C6 C7 18.6(4)
C10 C6 C7 C8 -176.3(2)
C5 C6 C7 C8 -48.9(3)
C6 C7 C8 C9 64.8(4)
C5 C1 C9 C8 17.8(4)
C2 C1 C9 C8 -163.1(3)
C7 C8 C9 C1 -47.3(4)
C5 C6 C10 C11 112.0(3)
C7 C6 C10 C11 -121.5(3)
C5 C6 C10 C15 -69.7(3)
C7 C6 C10 C15 56.7(3)
C15 C10 C11 C12 0.6(4)
C6 C10 C11 C12 178.9(2)
C10 C11 C12 C13 -0.4(4)
C16 O1 C13 C12 -5.3(3)
C16 O1 C13 C14 175.0(2)
C11 C12 C13 O1 180.0(2)
C11 C12 C13 C14 -0.4(4)
O1 C13 C14 C15 -179.4(2)
C12 C13 C14 C15 0.9(4)
C13 C14 C15 C10 -0.7(4)
C11 C10 C15 C14 0.0(4)
C6 C10 C15 C14 -178.3(2)
